data_1521436
loop_
_publ_author_name
'Kohlmann, H.'
'Yvon, K.'

_publ_section_title
;
 Revision of the low-temperature structures of rhombohedral Zr Cr2 Dx (x =
 3.8), and monoclinic Zr V2 Dx (1.1 < x < 2.3) and Hf V2 Dx (x = 1.9)
;
_journal_name_full 'Journal of Alloys Compd.'
_journal_page_first 123
_journal_page_last 126
_journal_volume 309
_journal_year 2000
_chemical_formula_sum 'Cr2 D3.765 Zr'
_chemical_name_systematic 'Zr Cr2 D3.765'
_space_group_IT_number 167
_symmetry_space_group_name_Hall '-R 3 2"c'
_symmetry_space_group_name_H-M 'R -3 c :H'
_cell_angle_alpha 90
_cell_angle_beta 90
_cell_angle_gamma 120
_cell_formula_units_Z 36
_cell_length_a 9.3864
_cell_length_b 9.3864
_cell_length_c 26.55
_cell_volume 2025.785
_citation_journal_id_ASTM JALCEU
_cod_data_source_file Kohlmann_JALCEU_2000_1404.cif
_cod_data_source_block D3.765Cr2Zr1
_cod_original_formula_sum 'D3.765 Cr2 Zr1'
_cod_database_code 1521436

loop_
_symmetry_equiv_pos_as_xyz
x,y,z
-y,x-y,z
-x+y,-x,z
y,x,-z+1/2
-x,-x+y,-z+1/2
x-y,-y,-z+1/2
-x,-y,-z
y,-x+y,-z
x-y,x,-z
-y,-x,z-1/2
x,x-y,z-1/2
-x+y,y,z-1/2
x+2/3,y+1/3,z+1/3
-y+2/3,x-y+1/3,z+1/3
-x+y+2/3,-x+1/3,z+1/3
y+2/3,x+1/3,-z+5/6
-x+2/3,-x+y+1/3,-z+5/6
x-y+2/3,-y+1/3,-z+5/6
-x+2/3,-y+1/3,-z+1/3
y+2/3,-x+y+1/3,-z+1/3
x-y+2/3,x+1/3,-z+1/3
-y+2/3,-x+1/3,z-1/6
x+2/3,x-y+1/3,z-1/6
-x+y+2/3,y+1/3,z-1/6
x+1/3,y+2/3,z+2/3
-y+1/3,x-y+2/3,z+2/3
-x+y+1/3,-x+2/3,z+2/3
y+1/3,x+2/3,-z+7/6
-x+1/3,-x+y+2/3,-z+7/6
x-y+1/3,-y+2/3,-z+7/6
-x+1/3,-y+2/3,-z+2/3
y+1/3,-x+y+2/3,-z+2/3
x-y+1/3,x+2/3,-z+2/3
-y+1/3,-x+2/3,z+1/6
x+1/3,x-y+2/3,z+1/6
-x+y+1/3,y+2/3,z+1/6

loop_
_atom_site_label
_atom_site_type_symbol
_atom_site_fract_x
_atom_site_fract_y
_atom_site_fract_z
_atom_site_occupancy
_atom_site_U_iso_or_equiv
D8 D 0.092 0.205 0.176 0.13 0.0
D4 D 0.0844 0.2 0.1472 0.8 0.0
D7 D 0.217 0.128 0.188 0.14 0.0
Zr1 Zr 0.002 0.3349 0.1884 1 0.0
D1 D 0.465 0 0.25 0.93 0.0
Cr2 Cr 0.835 0 0.25 1 0.0
Cr4 Cr 0 0 0 1 0.0
D5 D 0.204 0 0.25 0.56 0.0
Cr3 Cr 0 0 0.1731 1 0.0
Cr1 Cr 0.1605 0.001 0.0855 1 0.0
D6 D 0.32 0.178 0.0807 0.19 0.0
D3 D 0.335 0.1237 0.1248 0.84 0.0
D2 D 0.2083 0.0785 0.024 0.92 0.0
